data_1515957
loop_
_publ_author_name
'Ayitou, Anoklase Jean-Luc'
'Ugrinov, Angel'
'Sivaguru, J.'

_publ_section_title
;
 6pi-Photocyclization of O-tert-butylacrylanilides. N-substitution
 dictates the regiochemistry of cyclization.
;
_journal_issue 6
_journal_name_full
'Photochemical &amp; photobiological sciences : Official journal of the European Photochemistry Association and the European Society for Photobiology'
_journal_page_first 751
_journal_page_last 754
_journal_paper_doi 10.1039/b903861b
_journal_volume 8
_journal_year 2009
_chemical_formula_sum 'C19 H29 N O'
_chemical_formula_weight 287.43
_chemical_name_systematic
;
?
;
_space_group_IT_number 2
_symmetry_cell_setting triclinic
_symmetry_space_group_name_Hall '-P 1'
_symmetry_space_group_name_H-M 'P -1'
_atom_sites_solution_hydrogens geom
_atom_sites_solution_primary direct
_atom_sites_solution_secondary difmap
_audit_creation_method SHELXL-97
_cell_angle_alpha 115.446(14)
_cell_angle_beta 96.908(16)
_cell_angle_gamma 107.764(15)
_cell_formula_units_Z 4
_cell_length_a 11.073(10)
_cell_length_b 14.119(13)
_cell_length_c 14.351(13)
_cell_measurement_reflns_used 900
_cell_measurement_temperature 273(2)
_cell_measurement_theta_max 26.00
_cell_measurement_theta_min 2.00
_cell_volume 1845(3)
_computing_cell_refinement 'Bruker SMART'
_computing_data_collection 'Bruker SMART'
_computing_data_reduction 'Bruker SAINT'
_computing_molecular_graphics 'Bruker SHELXTL'
_computing_publication_material 'Bruker SHELXTL'
_computing_structure_refinement 'SHELXL-97 (Sheldrick, 1997)'
_computing_structure_solution 'SHELXS-97 (Sheldrick, 1990)'
_diffrn_ambient_temperature 273(2)
_diffrn_measured_fraction_theta_full 0.982
_diffrn_measured_fraction_theta_max 0.982
_diffrn_measurement_device_type '1K CCD area detector'
_diffrn_measurement_method 'phi and omega scans'
_diffrn_radiation_monochromator graphite
_diffrn_radiation_source 'fine-focus sealed tube'
_diffrn_radiation_type MoK\a
_diffrn_radiation_wavelength 0.71073
_diffrn_reflns_av_R_equivalents 0.0380
_diffrn_reflns_av_sigmaI/netI 0.0535
_diffrn_reflns_limit_h_max 12
_diffrn_reflns_limit_h_min -13
_diffrn_reflns_limit_k_max 16
_diffrn_reflns_limit_k_min -16
_diffrn_reflns_limit_l_max 17
_diffrn_reflns_limit_l_min -16
_diffrn_reflns_number 13641
_diffrn_reflns_theta_full 25.06
_diffrn_reflns_theta_max 25.06
_diffrn_reflns_theta_min 1.64
_exptl_absorpt_coefficient_mu 0.063
_exptl_absorpt_correction_T_max 1.0000000
_exptl_absorpt_correction_T_min 0.755363
_exptl_absorpt_correction_type numerical
_exptl_crystal_colour white
_exptl_crystal_density_diffrn 1.035
_exptl_crystal_density_method 'not measured'
_exptl_crystal_description parallelepiped
_exptl_crystal_F_000 632
_exptl_crystal_size_max .90
_exptl_crystal_size_mid .52
_exptl_crystal_size_min .50
_refine_diff_density_max 0.431
_refine_diff_density_min -0.223
_refine_diff_density_rms 0.068
_refine_ls_extinction_coef 0.009(4)
_refine_ls_extinction_expression Fc^*^=kFc[1+0.001xFc^2^\l^3^/sin(2\q)]^-1/4^
_refine_ls_extinction_method SHELXL
_refine_ls_goodness_of_fit_ref 1.074
_refine_ls_hydrogen_treatment constr
_refine_ls_matrix_type full
_refine_ls_number_parameters 393
_refine_ls_number_reflns 6418
_refine_ls_number_restraints 0
_refine_ls_restrained_S_all 1.074
_refine_ls_R_factor_all 0.1161
_refine_ls_R_factor_gt 0.0854
_refine_ls_shift/su_max 0.001
_refine_ls_shift/su_mean 0.000
_refine_ls_structure_factor_coef Fsqd
_refine_ls_weighting_details 'calc w=1/[\s^2^(Fo^2^)+(0.1708P)^2^+0.4513P] where P=(Fo^2^+2Fc^2^)/3'
_refine_ls_weighting_scheme calc
_refine_ls_wR_factor_gt 0.2523
_refine_ls_wR_factor_ref 0.2864
_reflns_number_gt 4199
_reflns_number_total 6418
_reflns_threshold_expression >2sigma(I)
_cod_data_source_file b903861b.txt
_cod_data_source_block Structure_4f
_cod_depositor_comments
;
The following automatic conversions were performed:

'_symmetry_cell_setting' value 'Triclinic' changed to 'triclinic'
according to
/usr/data/users/saulius/automatic-downloads/retrospective/RSC/lib/dictionaries/cif_core.dic
dictionary named 'cif_core.dic' version 2.4.2 from 2011-04-26.

Automatic conversion script
Id: cif_fix_values 2281 2013-09-26 08:29:07Z andrius 
;
_cod_original_sg_symbol_H-M P-1
_cod_database_code 1515957

loop_
_symmetry_equiv_pos_as_xyz
'x, y, z'
'-x, -y, -z'

loop_
_atom_site_label
_atom_site_type_symbol
_atom_site_fract_x
_atom_site_fract_y
_atom_site_fract_z
_atom_site_U_iso_or_equiv
_atom_site_adp_type
_atom_site_occupancy
_atom_site_symmetry_multiplicity
_atom_site_calc_flag
_atom_site_refinement_flags
_atom_site_disorder_assembly
_atom_site_disorder_group
O1 O 0.1358(2) 0.3175(2) 0.0550(2) 0.0995(9) Uani 1 1 d . . .
N1 N 0.3444(2) 0.4431(2) 0.1536(2) 0.0604(7) Uani 1 1 d . . .
C1 C 0.4699(7) 0.7562(5) 0.4462(9) 0.196(6) Uani 0.796(8) 1 d P A 1
H1A H 0.5009 0.7751 0.3942 0.293 Uiso 0.796(8) 1 calc PR A 1
H1B H 0.5443 0.7814 0.5055 0.293 Uiso 0.796(8) 1 calc PR A 1
H1C H 0.4120 0.7934 0.4722 0.293 Uiso 0.796(8) 1 calc PR A 1
C2 C 0.3465(13) 0.5839(12) 0.4631(10) 0.202(7) Uani 0.796(8) 1 d P A 1
H2A H 0.3010 0.5022 0.4215 0.303 Uiso 0.796(8) 1 calc PR A 1
H2B H 0.2865 0.6166 0.4926 0.303 Uiso 0.796(8) 1 calc PR A 1
H2C H 0.4199 0.6038 0.5207 0.303 Uiso 0.796(8) 1 calc PR A 1
C3 C 0.2694(6) 0.6012(6) 0.3125(5) 0.118(3) Uani 0.796(8) 1 d P A 1
H3A H 0.2934 0.6308 0.2653 0.178 Uiso 0.796(8) 1 calc PR A 1
H3B H 0.2157 0.6362 0.3506 0.178 Uiso 0.796(8) 1 calc PR A 1
H3C H 0.2202 0.5200 0.2708 0.178 Uiso 0.796(8) 1 calc PR A 1
C1A C 0.420(3) 0.729(2) 0.390(2) 0.105(9) Uiso 0.204(8) 1 d P A 2
H1A1 H 0.5137 0.7731 0.4135 0.158 Uiso 0.204(8) 1 calc PR A 2
H1A2 H 0.3782 0.7724 0.4355 0.158 Uiso 0.204(8) 1 calc PR A 2
H1A3 H 0.3843 0.7107 0.3167 0.158 Uiso 0.204(8) 1 calc PR A 2
C2A C 0.4395(16) 0.6820(14) 0.5289(12) 0.056(4) Uiso 0.204(8) 1 d P A 2
H2A1 H 0.5342 0.7218 0.5577 0.084 Uiso 0.204(8) 1 calc PR A 2
H2A2 H 0.4110 0.6208 0.5450 0.084 Uiso 0.204(8) 1 calc PR A 2
H2A3 H 0.3985 0.7341 0.5610 0.084 Uiso 0.204(8) 1 calc PR A 2
C3A C 0.258(3) 0.541(2) 0.379(2) 0.111(9) Uiso 0.204(8) 1 d P A 2
H3A1 H 0.2077 0.5825 0.4161 0.166 Uiso 0.204(8) 1 calc PR A 2
H3A2 H 0.2701 0.4948 0.4094 0.166 Uiso 0.204(8) 1 calc PR A 2
H3A3 H 0.2101 0.4936 0.3040 0.166 Uiso 0.204(8) 1 calc PR A 2
C4 C 0.9040(5) 0.4741(5) 0.3298(5) 0.151(3) Uani 1 1 d . . .
H4A H 0.8724 0.4523 0.3800 0.226 Uiso 1 1 calc R . .
H4B H 0.9511 0.5556 0.3656 0.226 Uiso 1 1 calc R . .
H4C H 0.9624 0.4379 0.3028 0.226 Uiso 1 1 calc R . .
C5 C 0.7232(5) 0.3067(4) 0.1862(5) 0.147(2) Uani 1 1 d . . .
H5A H 0.6943 0.2880 0.2389 0.220 Uiso 1 1 calc R . .
H5B H 0.7877 0.2760 0.1644 0.220 Uiso 1 1 calc R . .
H5C H 0.6486 0.2745 0.1245 0.220 Uiso 1 1 calc R . .
C6 C 0.8301(9) 0.4683(9) 0.1563(8) 0.230(5) Uani 1 1 d . . .
H6A H 0.8937 0.4372 0.1327 0.344 Uiso 1 1 calc R . .
H6B H 0.8705 0.5501 0.1893 0.344 Uiso 1 1 calc R . .
H6C H 0.7556 0.4386 0.0954 0.344 Uiso 1 1 calc R . .
C24 C 0.8644(6) 1.1801(4) 0.3765(4) 0.1096(16) Uani 1 1 d . . .
H24A H 0.9538 1.2271 0.3870 0.164 Uiso 1 1 calc R . .
H24B H 0.8242 1.2268 0.4205 0.164 Uiso 1 1 calc R . .
H24C H 0.8148 1.1431 0.3020 0.164 Uiso 1 1 calc R . .
C25 C 0.7238(4) 1.0125(4) 0.3922(4) 0.1079(16) Uani 1 1 d . . .
H25A H 0.6807 1.0587 0.4326 0.162 Uiso 1 1 calc R . .
H25B H 0.7267 0.9597 0.4168 0.162 Uiso 1 1 calc R . .
H25C H 0.6754 0.9710 0.3170 0.162 Uiso 1 1 calc R . .
C26 C 0.9326(4) 1.1534(3) 0.5305(3) 0.0799(10) Uani 1 1 d . . .
H26A H 1.0223 1.2038 0.5461 0.120 Uiso 1 1 calc R . .
H26B H 0.9325 1.0994 0.5543 0.120 Uiso 1 1 calc R . .
H26C H 0.8852 1.1972 0.5675 0.120 Uiso 1 1 calc R . .
C21 C 1.3501(4) 0.9230(5) 0.2802(4) 0.131(2) Uani 1 1 d . . .
H21A H 1.3384 0.9098 0.3395 0.197 Uiso 1 1 calc R . .
H21B H 1.3932 1.0036 0.3066 0.197 Uiso 1 1 calc R . .
H21C H 1.4037 0.8853 0.2452 0.197 Uiso 1 1 calc R . .
C22 C 1.2241(5) 0.8930(4) 0.1033(3) 0.1039(14) Uani 1 1 d . . .
H22A H 1.1364 0.8614 0.0557 0.156 Uiso 1 1 calc R . .
H22B H 1.2760 0.8552 0.0656 0.156 Uiso 1 1 calc R . .
H22C H 1.2650 0.9733 0.1272 0.156 Uiso 1 1 calc R . .
C23 C 1.1572(5) 0.7449(4) 0.1550(4) 0.1093(15) Uani 1 1 d . . .
H23A H 1.0715 0.7112 0.1039 0.164 Uiso 1 1 calc R . .
H23B H 1.1487 0.7290 0.2131 0.164 Uiso 1 1 calc R . .
H23C H 1.2150 0.7132 0.1199 0.164 Uiso 1 1 calc R . .
C101 C 0.6837(3) 0.4848(2) 0.2747(2) 0.0548(7) Uani 1 1 d . . .
C102 C 0.7065(3) 0.5643(2) 0.3805(2) 0.0599(8) Uani 1 1 d . . .
H102 H 0.7871 0.5908 0.4306 0.072 Uiso 1 1 calc R . .
C103 C 0.4890(3) 0.5715(2) 0.3452(2) 0.0522(7) Uani 1 1 d . A .
C104 C 0.4662(3) 0.4901(2) 0.2374(2) 0.0506(7) Uani 1 1 d . . .
C105 C 0.5634(3) 0.4519(2) 0.2041(2) 0.0558(7) Uani 1 1 d . . .
H105 H 0.5467 0.4021 0.1312 0.067 Uiso 1 1 calc R . .
C106 C 0.6122(3) 0.6053(2) 0.4137(2) 0.0584(8) Uani 1 1 d . . .
H106 H 0.6322 0.6587 0.4860 0.070 Uiso 1 1 calc R . .
C107 C 0.7852(3) 0.4364(3) 0.2351(3) 0.0730(9) Uani 1 1 d . . .
C108 C 0.3954(3) 0.6281(3) 0.3937(3) 0.0636(8) Uani 1 1 d . . .
C109 C 0.2335(3) 0.3521(3) 0.1302(3) 0.0631(8) Uani 1 1 d . . .
C110 C 0.2289(4) 0.2905(3) 0.1941(3) 0.0746(9) Uani 1 1 d . . .
C111 C 0.3275(4) 0.2614(4) 0.2240(4) 0.1013(14) Uani 1 1 d . . .
H11A H 0.3126 0.2144 0.2547 0.122 Uiso 1 1 calc R . .
H11B H 0.4096 0.2886 0.2137 0.122 Uiso 1 1 calc R . .
C112 C 0.3478(4) 0.4907(4) 0.0804(3) 0.0893(12) Uani 1 1 d . . .
H11C H 0.4309 0.5546 0.1060 0.134 Uiso 0.50 1 calc PR . .
H11D H 0.2764 0.5156 0.0779 0.134 Uiso 0.50 1 calc PR . .
H11E H 0.3384 0.4331 0.0093 0.134 Uiso 0.50 1 calc PR . .
H11F H 0.2663 0.4476 0.0228 0.134 Uiso 0.50 1 calc PR . .
H11G H 0.4207 0.4866 0.0509 0.134 Uiso 0.50 1 calc PR . .
H11H H 0.3587 0.5691 0.1195 0.134 Uiso 0.50 1 calc PR . .
C113 C 0.1014(5) 0.2498(5) 0.2090(5) 0.134(2) Uani 1 1 d . . .
H11I H 0.0446 0.2778 0.1824 0.202 Uiso 0.50 1 calc PR . .
H11J H 0.1111 0.2766 0.2845 0.202 Uiso 0.50 1 calc PR . .
H11K H 0.0631 0.1677 0.1703 0.202 Uiso 0.50 1 calc PR . .
H11L H 0.1013 0.2036 0.2424 0.202 Uiso 0.50 1 calc PR . .
H11M H 0.0348 0.2048 0.1403 0.202 Uiso 0.50 1 calc PR . .
H11N H 0.0828 0.3136 0.2545 0.202 Uiso 0.50 1 calc PR . .
O2 O 0.5622(2) 0.7625(2) 0.0877(2) 0.0949(9) Uani 1 1 d . . .
N2 N 0.7615(2) 0.84054(18) 0.20921(18) 0.0493(6) Uani 1 1 d . . .
C201 C 0.9002(2) 0.9161(2) 0.25888(19) 0.0415(6) Uani 1 1 d . . .
C202 C 0.9875(3) 0.8694(2) 0.2158(2) 0.0461(6) Uani 1 1 d . . .
H202 H 0.9523 0.7946 0.1590 0.055 Uiso 1 1 calc R . .
C203 C 0.9468(2) 1.0269(2) 0.3480(2) 0.0445(6) Uani 1 1 d . . .
C204 C 1.0844(3) 1.0858(2) 0.3828(2) 0.0567(7) Uani 1 1 d . . .
H204 H 1.1203 1.1607 0.4396 0.068 Uiso 1 1 calc R . .
C205 C 1.1241(3) 0.9283(2) 0.2529(2) 0.0482(6) Uani 1 1 d . . .
C206 C 1.1699(3) 1.0403(2) 0.3384(2) 0.0572(7) Uani 1 1 d . . .
H206 H 1.2605 1.0849 0.3658 0.069 Uiso 1 1 calc R . .
C207 C 1.2159(3) 0.8758(3) 0.2002(2) 0.0610(8) Uani 1 1 d . . .
C208 C 0.6775(3) 0.8358(2) 0.1295(2) 0.0586(8) Uani 1 1 d . . .
C209 C 0.8650(3) 1.0893(2) 0.4084(2) 0.0558(7) Uani 1 1 d . . .
C210 C 0.7191(3) 0.9216(3) 0.0922(2) 0.0629(8) Uani 1 1 d . . .
C211 C 0.7155(3) 0.7497(3) 0.2374(3) 0.0773(10) Uani 1 1 d . . .
H41A H 0.7833 0.7636 0.2957 0.116 Uiso 0.50 1 calc PR . .
H41B H 0.6964 0.6771 0.1758 0.116 Uiso 0.50 1 calc PR . .
H41C H 0.6367 0.7492 0.2590 0.116 Uiso 0.50 1 calc PR . .
H41D H 0.6276 0.6963 0.1913 0.116 Uiso 0.50 1 calc PR . .
H41E H 0.7145 0.7828 0.3112 0.116 Uiso 0.50 1 calc PR . .
H41F H 0.7743 0.7107 0.2280 0.116 Uiso 0.50 1 calc PR . .
C212 C 0.8319(4) 0.9485(3) 0.0667(3) 0.0808(10) Uani 1 1 d . . .
H21D H 0.8485 0.9954 0.0360 0.097 Uiso 1 1 calc R . .
H21E H 0.8939 0.9202 0.0797 0.097 Uiso 1 1 calc R . .
C218 C 0.6176(4) 0.9656(4) 0.0724(4) 0.1007(13) Uani 1 1 d . . .
H21G H 0.5428 0.9361 0.0942 0.151 Uiso 0.50 1 calc PR . .
H21H H 0.5894 0.9413 -0.0030 0.151 Uiso 0.50 1 calc PR . .
H21I H 0.6554 1.0476 0.1133 0.151 Uiso 0.50 1 calc PR . .
H21J H 0.6489 1.0139 0.0421 0.151 Uiso 0.50 1 calc PR . .
H21K H 0.6023 1.0087 0.1394 0.151 Uiso 0.50 1 calc PR . .
H21L H 0.5363 0.9024 0.0230 0.151 Uiso 0.50 1 calc PR . .

loop_
_atom_site_aniso_label
_atom_site_aniso_U_11
_atom_site_aniso_U_22
_atom_site_aniso_U_33
_atom_site_aniso_U_23
_atom_site_aniso_U_13
_atom_site_aniso_U_12
O1 0.0699(16) 0.0854(17) 0.0971(19) 0.0297(15) -0.0210(14) 0.0139(13)
N1 0.0506(14) 0.0643(15) 0.0600(15) 0.0312(12) 0.0049(11) 0.0186(12)
C1 0.075(4) 0.066(4) 0.300(13) -0.031(5) 0.023(6) 0.039(3)
C2 0.284(15) 0.335(17) 0.251(13) 0.234(14) 0.229(13) 0.259(15)
C3 0.088(4) 0.134(5) 0.114(4) 0.021(4) 0.017(3) 0.085(4)
C4 0.080(3) 0.162(5) 0.159(5) 0.018(4) 0.011(3) 0.084(3)
C5 0.108(4) 0.084(3) 0.203(6) 0.019(3) 0.032(4) 0.063(3)
C6 0.292(9) 0.368(12) 0.353(11) 0.297(11) 0.286(10) 0.284(10)
C24 0.182(5) 0.131(4) 0.094(3) 0.070(3) 0.071(3) 0.126(4)
C25 0.064(2) 0.109(3) 0.101(3) 0.008(2) 0.039(2) 0.032(2)
C26 0.097(3) 0.082(2) 0.0551(19) 0.0240(17) 0.0274(18) 0.042(2)
C21 0.071(3) 0.188(5) 0.104(3) 0.028(3) 0.010(2) 0.084(3)
C22 0.137(4) 0.137(4) 0.096(3) 0.075(3) 0.074(3) 0.085(3)
C23 0.123(4) 0.109(3) 0.148(4) 0.071(3) 0.070(3) 0.085(3)
C101 0.0466(15) 0.0494(15) 0.0666(18) 0.0237(14) 0.0179(13) 0.0236(12)
C102 0.0418(15) 0.0576(16) 0.0673(19) 0.0228(15) 0.0061(13) 0.0194(13)
C103 0.0479(15) 0.0488(14) 0.0580(16) 0.0233(13) 0.0151(13) 0.0217(12)
C104 0.0435(14) 0.0483(14) 0.0553(16) 0.0252(13) 0.0098(12) 0.0146(12)
C105 0.0520(16) 0.0499(15) 0.0554(16) 0.0195(13) 0.0139(13) 0.0181(13)
C106 0.0513(16) 0.0569(16) 0.0514(16) 0.0142(13) 0.0099(13) 0.0226(13)
C107 0.0598(19) 0.073(2) 0.088(2) 0.0312(18) 0.0273(18) 0.0393(16)
C108 0.0523(17) 0.0675(18) 0.0709(19) 0.0273(16) 0.0238(15) 0.0316(14)
C109 0.0516(17) 0.0538(16) 0.0620(18) 0.0185(14) 0.0016(14) 0.0147(14)
C110 0.068(2) 0.0589(18) 0.077(2) 0.0235(17) 0.0140(17) 0.0178(16)
C111 0.094(3) 0.087(3) 0.131(4) 0.074(3) 0.016(3) 0.024(2)
C112 0.085(3) 0.106(3) 0.084(2) 0.063(2) 0.008(2) 0.029(2)
C113 0.100(4) 0.128(4) 0.193(6) 0.094(4) 0.062(4) 0.038(3)
O2 0.0500(13) 0.0800(16) 0.114(2) 0.0386(15) -0.0151(13) 0.0039(12)
N2 0.0410(12) 0.0463(12) 0.0555(13) 0.0250(10) 0.0091(10) 0.0130(9)
C201 0.0399(13) 0.0446(13) 0.0412(13) 0.0233(11) 0.0097(10) 0.0159(11)
C202 0.0484(15) 0.0473(14) 0.0401(13) 0.0187(11) 0.0095(11) 0.0215(12)
C203 0.0439(14) 0.0454(13) 0.0437(13) 0.0217(11) 0.0113(11) 0.0181(11)
C204 0.0499(16) 0.0432(14) 0.0570(17) 0.0128(12) 0.0058(13) 0.0152(12)
C205 0.0458(15) 0.0658(17) 0.0478(14) 0.0346(13) 0.0178(12) 0.0291(13)
C206 0.0358(14) 0.0599(17) 0.0654(18) 0.0277(14) 0.0069(13) 0.0137(12)
C207 0.0555(17) 0.086(2) 0.0597(17) 0.0391(16) 0.0259(14) 0.0420(16)
C208 0.0443(16) 0.0551(16) 0.0636(17) 0.0217(14) 0.0055(13) 0.0190(13)
C209 0.0612(17) 0.0602(16) 0.0497(16) 0.0231(13) 0.0194(13) 0.0335(14)
C210 0.0611(19) 0.0690(19) 0.0543(17) 0.0262(15) 0.0048(14) 0.0313(15)
C211 0.072(2) 0.0629(19) 0.096(3) 0.0478(19) 0.0198(19) 0.0151(16)
C212 0.088(3) 0.103(3) 0.076(2) 0.060(2) 0.022(2) 0.045(2)
C218 0.087(3) 0.113(3) 0.117(3) 0.065(3) 0.011(2) 0.054(2)

loop_
_atom_type_symbol
_atom_type_description
_atom_type_scat_dispersion_real
_atom_type_scat_dispersion_imag
_atom_type_scat_source
C C 0.0033 0.0016 'International Tables Vol C Tables 4.2.6.8 and 6.1.1.4'
H H 0.0000 0.0000 'International Tables Vol C Tables 4.2.6.8 and 6.1.1.4'
N N 0.0061 0.0033 'International Tables Vol C Tables 4.2.6.8 and 6.1.1.4'
O O 0.0106 0.0060 'International Tables Vol C Tables 4.2.6.8 and 6.1.1.4'

loop_
_geom_angle_atom_site_label_1
_geom_angle_atom_site_label_2
_geom_angle_atom_site_label_3
_geom_angle
C109 N1 C104 125.7(3)
C109 N1 C112 117.8(3)
C104 N1 C112 116.1(3)
C108 C1 H1A 109.5
C108 C1 H1B 109.5
H1A C1 H1B 109.5
C108 C1 H1C 109.5
H1A C1 H1C 109.5
H1B C1 H1C 109.5
C108 C2 H2A 109.5
C108 C2 H2B 109.5
H2A C2 H2B 109.5
C108 C2 H2C 109.5
H2A C2 H2C 109.5
H2B C2 H2C 109.5
C108 C3 H3A 109.5
C108 C3 H3B 109.5
H3A C3 H3B 109.5
C108 C3 H3C 109.5
H3A C3 H3C 109.5
H3B C3 H3C 109.5
C108 C1A H1A1 109.5
C108 C1A H1A2 109.5
H1A1 C1A H1A2 109.5
C108 C1A H1A3 109.5
H1A1 C1A H1A3 109.5
H1A2 C1A H1A3 109.5
C108 C2A H2A1 109.5
C108 C2A H2A2 109.5
H2A1 C2A H2A2 109.5
C108 C2A H2A3 109.5
H2A1 C2A H2A3 109.5
H2A2 C2A H2A3 109.5
C108 C3A H3A1 109.5
C108 C3A H3A2 109.5
H3A1 C3A H3A2 109.5
C108 C3A H3A3 109.5
H3A1 C3A H3A3 109.5
H3A2 C3A H3A3 109.5
C107 C4 H4A 109.5
C107 C4 H4B 109.5
H4A C4 H4B 109.5
C107 C4 H4C 109.5
H4A C4 H4C 109.5
H4B C4 H4C 109.5
C107 C5 H5A 109.5
C107 C5 H5B 109.5
H5A C5 H5B 109.5
C107 C5 H5C 109.5
H5A C5 H5C 109.5
H5B C5 H5C 109.5
C107 C6 H6A 109.5
C107 C6 H6B 109.5
H6A C6 H6B 109.5
C107 C6 H6C 109.5
H6A C6 H6C 109.5
H6B C6 H6C 109.5
C209 C24 H24A 109.5
C209 C24 H24B 109.5
H24A C24 H24B 109.5
C209 C24 H24C 109.5
H24A C24 H24C 109.5
H24B C24 H24C 109.5
C209 C25 H25A 109.5
C209 C25 H25B 109.5
H25A C25 H25B 109.5
C209 C25 H25C 109.5
H25A C25 H25C 109.5
H25B C25 H25C 109.5
C209 C26 H26A 109.5
C209 C26 H26B 109.5
H26A C26 H26B 109.5
C209 C26 H26C 109.5
H26A C26 H26C 109.5
H26B C26 H26C 109.5
C207 C21 H21A 109.5
C207 C21 H21B 109.5
H21A C21 H21B 109.5
C207 C21 H21C 109.5
H21A C21 H21C 109.5
H21B C21 H21C 109.5
C207 C22 H22A 109.5
C207 C22 H22B 109.5
H22A C22 H22B 109.5
C207 C22 H22C 109.5
H22A C22 H22C 109.5
H22B C22 H22C 109.5
C207 C23 H23A 109.5
C207 C23 H23B 109.5
H23A C23 H23B 109.5
C207 C23 H23C 109.5
H23A C23 H23C 109.5
H23B C23 H23C 109.5
C102 C101 C105 116.1(3)
C102 C101 C107 122.9(3)
C105 C101 C107 121.0(3)
C101 C102 C106 121.4(3)
C101 C102 H102 119.3
C106 C102 H102 119.3
C106 C103 C104 114.5(2)
C106 C103 C108 117.7(3)
C104 C103 C108 127.7(3)
C105 C104 C103 121.3(3)
C105 C104 N1 115.3(2)
C103 C104 N1 123.4(3)
C101 C105 C104 122.8(3)
C101 C105 H105 118.6
C104 C105 H105 118.6
C102 C106 C103 123.8(3)
C102 C106 H106 118.1
C103 C106 H106 118.1
C6 C107 C5 111.0(6)
C6 C107 C101 111.0(3)
C5 C107 C101 108.9(3)
C6 C107 C4 111.0(5)
C5 C107 C4 103.1(4)
C101 C107 C4 111.6(3)
C1A C108 C2 136.2(13)
C1A C108 C1 30.8(12)
C2 C108 C1 116.7(7)
C1A C108 C3 75.9(12)
C2 C108 C3 104.4(6)
C1 C108 C3 104.4(5)
C1A C108 C103 110.7(12)
C2 C108 C103 108.2(4)
C1 C108 C103 107.6(3)
C3 C108 C103 115.9(3)
C1A C108 C3A 126.3(16)
C2 C108 C3A 47.8(10)
C1 C108 C3A 138.3(11)
C3 C108 C3A 58.8(11)
C103 C108 C3A 114.1(11)
C1A C108 C2A 99.8(12)
C2 C108 C2A 47.3(7)
C1 C108 C2A 72.0(7)
C3 C108 C2A 132.7(6)
C103 C108 C2A 109.7(6)
C3A C108 C2A 91.8(12)
O1 C109 N1 120.3(3)
O1 C109 C110 119.1(3)
N1 C109 C110 120.6(3)
C111 C110 C113 121.1(4)
C111 C110 C109 125.2(3)
C113 C110 C109 113.1(4)
C110 C111 H11A 120.0
C110 C111 H11B 120.0
H11A C111 H11B 120.0
N1 C112 H11C 109.5
N1 C112 H11D 109.5
H11C C112 H11D 109.5
N1 C112 H11E 109.5
H11C C112 H11E 109.5
H11D C112 H11E 109.5
N1 C112 H11F 109.5
H11C C112 H11F 141.1
H11D C112 H11F 56.3
H11E C112 H11F 56.3
N1 C112 H11G 109.5
H11C C112 H11G 56.3
H11D C112 H11G 141.1
H11E C112 H11G 56.3
H11F C112 H11G 109.5
N1 C112 H11H 109.5
H11C C112 H11H 56.3
H11D C112 H11H 56.3
H11E C112 H11H 141.1
H11F C112 H11H 109.5
H11G C112 H11H 109.5
C110 C113 H11I 109.5
C110 C113 H11J 109.5
H11I C113 H11J 109.5
C110 C113 H11K 109.5
H11I C113 H11K 109.5
H11J C113 H11K 109.5
C110 C113 H11L 109.5
H11I C113 H11L 141.1
H11J C113 H11L 56.3
H11K C113 H11L 56.3
C110 C113 H11M 109.5
H11I C113 H11M 56.3
H11J C113 H11M 141.1
H11K C113 H11M 56.3
H11L C113 H11M 109.5
C110 C113 H11N 109.5
H11I C113 H11N 56.3
H11J C113 H11N 56.3
H11K C113 H11N 141.1
H11L C113 H11N 109.5
H11M C113 H11N 109.5
C208 N2 C201 126.0(2)
C208 N2 C211 117.7(2)
C201 N2 C211 115.6(2)
C202 C201 C203 121.2(2)
C202 C201 N2 115.0(2)
C203 C201 N2 123.7(2)
C205 C202 C201 123.6(2)
C205 C202 H202 118.2
C201 C202 H202 118.2
C204 C203 C201 114.4(2)
C204 C203 C209 117.7(2)
C201 C203 C209 128.0(2)
C206 C204 C203 124.1(3)
C206 C204 H204 118.0
C203 C204 H204 118.0
C202 C205 C206 115.0(2)
C202 C205 C207 121.9(3)
C206 C205 C207 123.0(2)
C204 C206 C205 121.6(2)
C204 C206 H206 119.2
C205 C206 H206 119.2
C21 C207 C22 113.4(4)
C21 C207 C205 111.7(3)
C22 C207 C205 108.3(3)
C21 C207 C23 106.5(3)
C22 C207 C23 105.9(3)
C205 C207 C23 110.8(3)
O2 C208 N2 120.8(3)
O2 C208 C210 118.2(3)
N2 C208 C210 121.0(2)
C25 C209 C26 105.4(3)
C25 C209 C24 110.8(3)
C26 C209 C24 106.8(3)
C25 C209 C203 115.4(3)
C26 C209 C203 109.8(2)
C24 C209 C203 108.2(3)
C212 C210 C218 121.3(3)
C212 C210 C208 123.2(3)
C218 C210 C208 115.1(3)
N2 C211 H41A 109.5
N2 C211 H41B 109.5
H41A C211 H41B 109.5
N2 C211 H41C 109.5
H41A C211 H41C 109.5
H41B C211 H41C 109.5
N2 C211 H41D 109.5
H41A C211 H41D 141.1
H41B C211 H41D 56.3
H41C C211 H41D 56.3
N2 C211 H41E 109.5
H41A C211 H41E 56.3
H41B C211 H41E 141.1
H41C C211 H41E 56.3
H41D C211 H41E 109.5
N2 C211 H41F 109.5
H41A C211 H41F 56.3
H41B C211 H41F 56.3
H41C C211 H41F 141.1
H41D C211 H41F 109.5
H41E C211 H41F 109.5
C210 C212 H21D 120.0
C210 C212 H21E 120.0
H21D C212 H21E 120.0
C210 C218 H21G 109.5
C210 C218 H21H 109.5
H21G C218 H21H 109.5
C210 C218 H21I 109.5
H21G C218 H21I 109.5
H21H C218 H21I 109.5
C210 C218 H21J 109.5
H21G C218 H21J 141.1
H21H C218 H21J 56.3
H21I C218 H21J 56.3
C210 C218 H21K 109.5
H21G C218 H21K 56.3
H21H C218 H21K 141.1
H21I C218 H21K 56.3
H21J C218 H21K 109.5
C210 C218 H21L 109.5
H21G C218 H21L 56.3
H21H C218 H21L 56.3
H21I C218 H21L 141.1
H21J C218 H21L 109.5
H21K C218 H21L 109.5

loop_
_geom_bond_atom_site_label_1
_geom_bond_atom_site_label_2
_geom_bond_distance
O1 C109 1.231(4)
N1 C109 1.357(4)
N1 C104 1.443(4)
N1 C112 1.469(4)
C1 C108 1.513(8)
C1 H1A 0.9600
C1 H1B 0.9600
C1 H1C 0.9600
C2 C108 1.459(8)
C2 H2A 0.9600
C2 H2B 0.9600
C2 H2C 0.9600
C3 C108 1.535(6)
C3 H3A 0.9600
C3 H3B 0.9600
C3 H3C 0.9600
C1A C108 1.40(3)
C1A H1A1 0.9600
C1A H1A2 0.9600
C1A H1A3 0.9600
C2A C108 1.691(16)
C2A H2A1 0.9600
C2A H2A2 0.9600
C2A H2A3 0.9600
C3A C108 1.56(3)
C3A H3A1 0.9600
C3A H3A2 0.9600
C3A H3A3 0.9600
C4 C107 1.543(6)
C4 H4A 0.9600
C4 H4B 0.9600
C4 H4C 0.9600
C5 C107 1.527(6)
C5 H5A 0.9600
C5 H5B 0.9600
C5 H5C 0.9600
C6 C107 1.472(7)
C6 H6A 0.9600
C6 H6B 0.9600
C6 H6C 0.9600
C24 C209 1.538(5)
C24 H24A 0.9600
C24 H24B 0.9600
C24 H24C 0.9600
C25 C209 1.528(5)
C25 H25A 0.9600
C25 H25B 0.9600
C25 H25C 0.9600
C26 C209 1.535(5)
C26 H26A 0.9600
C26 H26B 0.9600
C26 H26C 0.9600
C21 C207 1.517(5)
C21 H21A 0.9600
C21 H21B 0.9600
C21 H21C 0.9600
C22 C207 1.519(5)
C22 H22A 0.9600
C22 H22B 0.9600
C22 H22C 0.9600
C23 C207 1.548(6)
C23 H23A 0.9600
C23 H23B 0.9600
C23 H23C 0.9600
C101 C102 1.379(4)
C101 C105 1.383(4)
C101 C107 1.530(4)
C102 C106 1.380(4)
C102 H102 0.9300
C103 C106 1.390(4)
C103 C104 1.407(4)
C103 C108 1.548(4)
C104 C105 1.392(4)
C105 H105 0.9300
C106 H106 0.9300
C109 C110 1.506(5)
C110 C111 1.362(5)
C110 C113 1.433(6)
C111 H11A 0.9300
C111 H11B 0.9300
C112 H11C 0.9600
C112 H11D 0.9600
C112 H11E 0.9600
C112 H11F 0.9600
C112 H11G 0.9600
C112 H11H 0.9600
C113 H11I 0.9600
C113 H11J 0.9600
C113 H11K 0.9600
C113 H11L 0.9600
C113 H11M 0.9600
C113 H11N 0.9600
O2 C208 1.240(4)
N2 C208 1.348(4)
N2 C201 1.445(3)
N2 C211 1.471(4)
C201 C202 1.391(4)
C201 C203 1.407(4)
C202 C205 1.386(4)
C202 H202 0.9300
C203 C204 1.396(4)
C203 C209 1.539(4)
C204 C206 1.372(4)
C204 H204 0.9300
C205 C206 1.399(4)
C205 C207 1.522(4)
C206 H206 0.9300
C208 C210 1.497(5)
C210 C212 1.333(5)
C210 C218 1.493(5)
C211 H41A 0.9600
C211 H41B 0.9600
C211 H41C 0.9600
C211 H41D 0.9600
C211 H41E 0.9600
C211 H41F 0.9600
C212 H21D 0.9300
C212 H21E 0.9300
C218 H21G 0.9600
C218 H21H 0.9600
C218 H21I 0.9600
C218 H21J 0.9600
C218 H21K 0.9600
C218 H21L 0.9600
